data_7118198
loop_
_publ_author_name
'Nisar Ahamed, B.'
'Duch\^ene, Roland'
'Robeyns, Koen'
'Fustin, Charles-Andr\'e'

_publ_section_title
;
 Catenane-based mechanically-linked block copolymers.
;
_journal_issue 10
_journal_name_full 'Chemical communications (Cambridge, England)'
_journal_page_first 2149
_journal_page_last 2152
_journal_paper_doi 10.1039/c5cc09775d
_journal_volume 52
_journal_year 2016
_chemical_formula_moiety 'C66 H75 N4 O10 Pd, 3(C3 H6 O)'
_chemical_formula_sum 'C75 H93 N4 O13 Pd'
_chemical_formula_weight 1364.93
_chemical_name_systematic
;
 ?
;
_space_group_crystal_system monoclinic
_space_group_IT_number 15
_space_group_name_Hall '-I 2ya'
_space_group_name_H-M_alt 'I 1 2/a 1'
_symmetry_space_group_name_Hall '-I 2ya'
_symmetry_space_group_name_H-M 'I 1 2/a 1'
_atom_sites_solution_hydrogens geom
_audit_creation_method SHELXL-2014
_audit_update_record
;
2015-10-16 deposited with the CCDC.
2015-12-21 downloaded from the CCDC.
;
_cell_angle_alpha 90
_cell_angle_beta 101.666(3)
_cell_angle_gamma 90
_cell_formula_units_Z 8
_cell_length_a 37.2375(9)
_cell_length_b 11.7434(2)
_cell_length_c 32.5955(9)
_cell_measurement_reflns_used 11957
_cell_measurement_temperature 100(2)
_cell_measurement_theta_max 30.8768
_cell_measurement_theta_min 2.1046
_cell_volume 13959.4(6)
_computing_cell_refinement
;
CrysAlisPro, Agilent Technologies,
Version 1.171.37.31 (release 14-01-2014 CrysAlis171 .NET)
(compiled Jan 14 2014,18:38:05)
;
_computing_data_collection 'SNBL Pilatus control'
_computing_data_reduction
;
CrysAlisPro, Agilent Technologies,
Version 1.171.37.31 (release 14-01-2014 CrysAlis171 .NET)
(compiled Jan 14 2014,18:38:05)
;
_computing_molecular_graphics 'MERCURY (Macrae et al., 2008)'
_computing_publication_material
;
'MERCURY (Macrae et al., 2008), Platon (Spek, 2009)'
;
_computing_structure_refinement 'SHELXL-2014 (Sheldrick, 2014)'
_computing_structure_solution 'SHELXS-97 (Sheldrick, 1990)'
_diffrn_ambient_temperature 100(2)
_diffrn_measured_fraction_theta_full 0.976
_diffrn_measured_fraction_theta_max 0.976
_diffrn_measurement_device_type 'pilatus 2M'
_diffrn_measurement_method '3x 360 images, \D\F 1.0\% '
_diffrn_radiation_monochromator Si(111)
_diffrn_radiation_source synchrotron
_diffrn_radiation_type synchrotron
_diffrn_radiation_wavelength 0.82103
_diffrn_reflns_av_R_equivalents 0.0648
_diffrn_reflns_av_unetI/netI 0.0263
_diffrn_reflns_laue_measured_fraction_full 0.976
_diffrn_reflns_laue_measured_fraction_max 0.976
_diffrn_reflns_limit_h_max 44
_diffrn_reflns_limit_h_min -44
_diffrn_reflns_limit_k_max 14
_diffrn_reflns_limit_k_min -14
_diffrn_reflns_limit_l_max 38
_diffrn_reflns_limit_l_min -38
_diffrn_reflns_number 93341
_diffrn_reflns_point_group_measured_fraction_full 0.976
_diffrn_reflns_point_group_measured_fraction_max 0.976
_diffrn_reflns_theta_full 29.513
_diffrn_reflns_theta_max 29.525
_diffrn_reflns_theta_min 1.751
_exptl_absorpt_coefficient_mu 0.476
_exptl_absorpt_correction_T_max 1.00000
_exptl_absorpt_correction_T_min 0.82434
_exptl_absorpt_correction_type multi-scan
_exptl_absorpt_process_details
;
CrysAlisPro, Agilent Technologies,
Version 1.171.36.21 (release 14-08-2012 CrysAlis171 .NET)
(compiled Sep 14 2012,17:21:16)
Empirical absorption correction using spherical harmonics,
 implemented in SCALE3 ABSPACK scaling algorithm.
;
_exptl_crystal_colour yellow
_exptl_crystal_density_diffrn 1.299
_exptl_crystal_description rod
_exptl_crystal_F_000 5768
_exptl_crystal_recrystallization_method 'Re-crystallisation from solvent: dichloromethane/acetone'
_exptl_crystal_size_max 0.25
_exptl_crystal_size_mid 0.1
_exptl_crystal_size_min 0.08
_refine_diff_density_max 1.062
_refine_diff_density_min -0.876
_refine_diff_density_rms 0.101
_refine_ls_extinction_method none
_refine_ls_goodness_of_fit_ref 1.007
_refine_ls_hydrogen_treatment constr
_refine_ls_matrix_type full
_refine_ls_number_parameters 930
_refine_ls_number_reflns 12338
_refine_ls_number_restraints 118
_refine_ls_restrained_S_all 1.013
_refine_ls_R_factor_all 0.0771
_refine_ls_R_factor_gt 0.0710
_refine_ls_shift/su_max 0.001
_refine_ls_shift/su_mean 0.000
_refine_ls_structure_factor_coef Fsqd
_refine_ls_weighting_details 'w=1/[\s^2^(Fo^2^)+(0.1275P)^2^+47.0000P] where P=(Fo^2^+2Fc^2^)/3'
_refine_ls_weighting_scheme calc
_refine_ls_wR_factor_gt 0.1949
_refine_ls_wR_factor_ref 0.2022
_reflns_Friedel_coverage 0.000
_reflns_number_gt 10943
_reflns_number_total 12338
_reflns_threshold_expression 'I > 2\s(I)'
_cod_data_source_file c5cc09775d2.cif
_cod_data_source_block all
_cod_depositor_comments 'Adding full bibliography for 7118196--7118198.cif.'
_cod_database_code 7118198
_shelx_space_group_comment
;
The symmetry employed for this shelxl refinement is uniquely defined
by the following loop, which should always be used as a source of
symmetry information in preference to the above space-group names.
They are only intended as comments.
;
_shelxl_version_number 2014-3

loop_
_space_group_symop_operation_xyz
'x, y, z'
'-x+1/2, y, -z'
'x+1/2, y+1/2, z+1/2'
'-x+1, y+1/2, -z+1/2'
'-x, -y, -z'
'x-1/2, -y, z'
'-x+1/2, -y+1/2, -z+1/2'
'x, -y+1/2, z+1/2'

loop_
_atom_site_label
_atom_site_type_symbol
_atom_site_fract_x
_atom_site_fract_y
_atom_site_fract_z
_atom_site_U_iso_or_equiv
_atom_site_adp_type
_atom_site_occupancy
_atom_site_site_symmetry_order
_atom_site_calc_flag
_atom_site_refinement_flags_posn
_atom_site_refinement_flags_adp
_atom_site_refinement_flags_occupancy
_atom_site_disorder_assembly
_atom_site_disorder_group
Pd1 Pd 0.13727(2) 0.63807(2) 0.26648(2) 0.04332(14) Uani 1 1 d . . . . .
N2 N 0.15516(9) 0.5134(3) 0.23797(10) 0.0439(7) Uani 1 1 d . . . . .
C3 C 0.13725(10) 0.4859(3) 0.19927(12) 0.0433(8) Uani 1 1 d . . . . .
C4 C 0.15045(11) 0.4005(3) 0.17761(13) 0.0445(9) Uani 1 1 d . . . . .
H4 H 0.1381 0.3817 0.1500 0.053 Uiso 1 1 calc R U . . .
C5 C 0.18224(12) 0.3411(3) 0.19648(13) 0.0455(9) Uani 1 1 d . . . . .
C6 C 0.19950(11) 0.3707(3) 0.23748(13) 0.0454(9) Uani 1 1 d . . . . .
H6 H 0.2207 0.3308 0.2512 0.054 Uiso 1 1 calc R U . . .
C7 C 0.18549(11) 0.4580(3) 0.25758(13) 0.0444(9) Uani 1 1 d . . . . .
C8 C 0.19789(12) 0.2504(3) 0.17281(13) 0.0495(9) Uani 1 1 d . . . . .
H8A H 0.1805 0.1859 0.1668 0.059 Uiso 1 1 calc R U . . .
H8B H 0.2018 0.2814 0.1458 0.059 Uiso 1 1 calc R U . . .
O9 O 0.23100(11) 0.2129(4) 0.19663(12) 0.0799(12) Uani 1 1 d . . . . .
H9 H 0.2316 0.1414 0.1964 0.120 Uiso 1 1 calc R U . . .
N10 N 0.09984(9) 0.6415(3) 0.21205(11) 0.0449(8) Uani 1 1 d . . . . .
C11 C 0.10415(11) 0.5606(3) 0.18380(13) 0.0451(9) Uani 1 1 d . . . . .
O12 O 0.08552(8) 0.5454(3) 0.14817(9) 0.0536(7) Uani 1 1 d . . . . .
C13 C 0.07234(11) 0.7302(3) 0.19788(14) 0.0491(10) Uani 1 1 d . . . . .
H13A H 0.0651 0.7266 0.1670 0.059 Uiso 1 1 calc R U . . .
H13B H 0.0838 0.8055 0.2053 0.059 Uiso 1 1 calc R U . . .
C14 C 0.03829(11) 0.7213(3) 0.21610(13) 0.0445(9) Uani 1 1 d . . . . .
C15 C 0.01368(12) 0.6315(3) 0.20466(15) 0.0503(10) Uani 1 1 d . . . . .
H15 H 0.0186 0.5757 0.1854 0.060 Uiso 1 1 calc R U . . .
C16 C -0.01770(12) 0.6225(4) 0.22086(15) 0.0544(11) Uani 1 1 d . . . . .
H16 H -0.0344 0.5617 0.2124 0.065 Uiso 1 1 calc R U . . .
C17 C -0.02497(12) 0.7032(4) 0.24988(14) 0.0508(10) Uani 1 1 d . . . . .
C18 C -0.00133(12) 0.7935(4) 0.26086(14) 0.0522(10) Uani 1 1 d . . . . .
H18 H -0.0063 0.8495 0.2800 0.063 Uiso 1 1 calc R U . . .
C19 C 0.02968(11) 0.8018(3) 0.24383(14) 0.0495(10) Uani 1 1 d . . . . .
H19 H 0.0457 0.8648 0.2513 0.059 Uiso 1 1 calc R U . . .
O20 O -0.05615(9) 0.6904(3) 0.26454(11) 0.0718(10) Uani 1 1 d D . . . .
C21A C -0.06140(19) 0.7417(5) 0.30158(19) 0.059(2) Uani 0.647(9) 1 d D . P A 1
H21A H -0.0679 0.8230 0.2964 0.071 Uiso 0.647(9) 1 calc R U P A 1
H21B H -0.0385 0.7374 0.3232 0.071 Uiso 0.647(9) 1 calc R U P A 1
C22A C -0.0919(2) 0.6806(5) 0.3166(3) 0.061(2) Uani 0.647(9) 1 d D . P A 1
H22A H -0.1153 0.6968 0.2968 0.073 Uiso 0.647(9) 1 calc R U P A 1
H22B H -0.0939 0.7117 0.3442 0.073 Uiso 0.647(9) 1 calc R U P A 1
C23A C -0.0869(2) 0.5530(5) 0.3204(3) 0.066(2) Uani 0.647(9) 1 d D U P A 1
H23A H -0.0879 0.5204 0.2922 0.079 Uiso 0.647(9) 1 calc R U P A 1
H23B H -0.1074 0.5202 0.3316 0.079 Uiso 0.647(9) 1 calc R U P A 1
C24A C -0.0510(3) 0.5189(11) 0.3486(5) 0.115(6) Uani 0.647(9) 1 d D U P A 1
H24A H -0.0490 0.4350 0.3473 0.138 Uiso 0.647(9) 1 calc R U P A 1
H24B H -0.0309 0.5509 0.3364 0.138 Uiso 0.647(9) 1 calc R U P A 1
C25A C -0.0439(5) 0.552(2) 0.3941(6) 0.248(18) Uani 0.647(9) 1 d D U P A 1
H25A H -0.0611 0.5341 0.4111 0.297 Uiso 0.647(9) 1 calc R U P A 1
C21B C -0.0791(4) 0.5960(9) 0.2678(6) 0.089(6) Uani 0.353(9) 1 d D . P A 2
H21C H -0.0641 0.5279 0.2773 0.107 Uiso 0.353(9) 1 calc R U P A 2
H21D H -0.0948 0.5790 0.2401 0.107 Uiso 0.353(9) 1 calc R U P A 2
C22B C -0.1027(4) 0.6252(16) 0.2988(5) 0.075(5) Uani 0.353(9) 1 d D . P A 2
H22C H -0.1214 0.5648 0.2975 0.090 Uiso 0.353(9) 1 calc R U P A 2
H22D H -0.1159 0.6969 0.2895 0.090 Uiso 0.353(9) 1 calc R U P A 2
C23B C -0.0838(5) 0.6396(15) 0.3440(5) 0.086(6) Uani 0.353(9) 1 d D U P A 2
H23C H -0.1005 0.6255 0.3635 0.103 Uiso 0.353(9) 1 calc R U P A 2
H23D H -0.0721 0.7153 0.3495 0.103 Uiso 0.353(9) 1 calc R U P A 2
C24B C -0.0560(8) 0.545(2) 0.3451(5) 0.104(8) Uani 0.353(9) 1 d D U P A 2
H24C H -0.0676 0.4717 0.3355 0.125 Uiso 0.353(9) 1 calc R U P A 2
H24D H -0.0371 0.5646 0.3287 0.125 Uiso 0.353(9) 1 calc R U P A 2
C25B C -0.0410(3) 0.5474(13) 0.3915(5) 0.055(4) Uani 0.353(9) 1 d D U P A 2
H25B H -0.0529 0.5010 0.4086 0.066 Uiso 0.353(9) 1 calc R U P A 2
N27 N 0.18368(10) 0.6003(3) 0.30926(12) 0.0523(9) Uani 1 1 d . . . . .
C28 C 0.20238(12) 0.5103(3) 0.29910(13) 0.0495(9) Uani 1 1 d . . . . .
O29 O 0.23172(8) 0.4712(3) 0.31987(9) 0.0584(8) Uani 1 1 d . . . . .
C30 C 0.20149(13) 0.6691(4) 0.34479(16) 0.0607(12) Uani 1 1 d . . . . .
H30A H 0.2046 0.7476 0.3350 0.073 Uiso 1 1 calc R U . . .
H30B H 0.2262 0.6376 0.3559 0.073 Uiso 1 1 calc R U . . .
C31 C 0.18031(14) 0.6734(4) 0.37972(15) 0.0637(13) Uani 1 1 d . . . . .
C32 C 0.16477(18) 0.5785(5) 0.39433(17) 0.0781(16) Uani 1 1 d . . . . .
H32 H 0.1668 0.5063 0.3818 0.094 Uiso 1 1 calc R U . . .
C33 C 0.1462(2) 0.5876(8) 0.42718(19) 0.101(2) Uani 1 1 d . . . . .
H33 H 0.1350 0.5232 0.4369 0.121 Uiso 1 1 calc R U . . .
C34 C 0.1446(2) 0.6973(9) 0.44578(19) 0.108(3) Uani 1 1 d . . . . .
C35 C 0.1588(2) 0.7887(7) 0.4315(2) 0.096(2) Uani 1 1 d . . . . .
H35 H 0.1566 0.8610 0.4438 0.115 Uiso 1 1 calc R U . . .
C36 C 0.17630(16) 0.7782(5) 0.39938(18) 0.0799(18) Uani 1 1 d . . . . .
H36 H 0.1864 0.8446 0.3895 0.096 Uiso 1 1 calc R U . . .
O37 O 0.1297(2) 0.7202(7) 0.47961(18) 0.145(2) Uani 1 1 d D . . . .
C38 C 0.1038(2) 0.6378(8) 0.4871(2) 0.129(3) Uani 1 1 d D . . . .
H38A H 0.1018 0.6407 0.5169 0.155 Uiso 1 1 calc R U . . .
H38B H 0.1123 0.5607 0.4813 0.155 Uiso 1 1 calc R U . . .
C39 C 0.06692(19) 0.6599(6) 0.4598(2) 0.107(2) Uani 1 1 d D . . . .
H39A H 0.0677 0.6412 0.4304 0.129 Uiso 1 1 calc R U . . .
H39B H 0.0607 0.7416 0.4612 0.129 Uiso 1 1 calc R U . . .
C40 C 0.0381(3) 0.5890(8) 0.4739(3) 0.130(3) Uani 1 1 d D . . . .
H40A H 0.0406 0.5090 0.4653 0.156 Uiso 1 1 calc R U . . .
H40B H 0.0423 0.5908 0.5049 0.156 Uiso 1 1 calc R U . . .
C41 C 0.0000(3) 0.6295(8) 0.4563(3) 0.175(6) Uani 1 1 d D . . . .
H41A H -0.0171 0.5910 0.4714 0.211 Uiso 1 1 calc R U . . .
H41B H -0.0013 0.7122 0.4616 0.211 Uiso 1 1 calc R U . . .
C42 C -0.0126(2) 0.6086(6) 0.4104(2) 0.114(3) Uani 1 1 d D . . . .
H42 H 0.0020 0.6363 0.3918 0.137 Uiso 1 1 calc R U . A 1
N44 N 0.11512(9) 0.7597(3) 0.29963(11) 0.0473(8) Uani 1 1 d . . . . .
C45 C 0.12499(12) 0.8713(3) 0.29971(17) 0.0558(12) Uani 1 1 d . . . . .
C46 C 0.11326(12) 0.9493(4) 0.32518(17) 0.0624(13) Uani 1 1 d . . . . .
H46 H 0.1200 1.0272 0.3242 0.075 Uiso 1 1 calc R U . . .
C47 C 0.09153(12) 0.9137(4) 0.35235(16) 0.0587(12) Uani 1 1 d . . . . .
C48 C 0.07931(12) 0.8001(3) 0.35123(14) 0.0511(10) Uani 1 1 d . . . . .
H48 H 0.0630 0.7752 0.3683 0.061 Uiso 1 1 calc R U . . .
C49 C 0.09190(11) 0.7266(3) 0.32451(13) 0.0481(10) Uani 1 1 d . . . . .
O50 O 0.08286(10) 0.9944(3) 0.37858(13) 0.0715(10) Uani 1 1 d . . . . .
C51 C 0.06464(16) 0.9604(5) 0.41107(17) 0.0732(15) Uani 1 1 d . . . . .
H51A H 0.0686 1.0193 0.4333 0.088 Uiso 1 1 calc R U . . .
H51B H 0.0757 0.8886 0.4236 0.088 Uiso 1 1 calc R U . . .
C52 C 0.02492(15) 0.9431(4) 0.39635(15) 0.0618(12) Uani 1 1 d . . . . .
C53 C -0.00721(16) 0.9343(4) 0.38407(16) 0.0655(13) Uani 1 1 d . . . . .
C64 C 0.15040(13) 0.9029(4) 0.27100(19) 0.0630(13) Uani 1 1 d . . . . .
H64A H 0.1732 0.8572 0.2781 0.076 Uiso 1 1 calc R U . . .
H64B H 0.1385 0.8863 0.2416 0.076 Uiso 1 1 calc R U . . .
O65 O 0.15903(9) 1.0201(3) 0.27540(14) 0.0756(11) Uani 1 1 d . . . . .
C66 C 0.19184(14) 1.0493(4) 0.2608(2) 0.0756(15) Uani 1 1 d . . . . .
H66A H 0.1956 1.1327 0.2629 0.091 Uiso 1 1 calc R U . . .
H66B H 0.1889 1.0276 0.2309 0.091 Uiso 1 1 calc R U . . .
C67 C 0.22485(14) 0.9899(4) 0.28584(19) 0.0667(13) Uani 1 1 d . . . . .
C68 C 0.24421(14) 0.9107(4) 0.26771(18) 0.0654(13) Uani 1 1 d . . . . .
H68 H 0.2370 0.8964 0.2385 0.078 Uiso 1 1 calc R U . . .
C69 C 0.27358(14) 0.8516(4) 0.29029(19) 0.0638(13) Uani 1 1 d . . . . .
H69 H 0.2865 0.7980 0.2768 0.077 Uiso 1 1 calc R U . . .
C70 C 0.28408(15) 0.8715(4) 0.3329(2) 0.0739(15) Uani 1 1 d . . . . .
C71 C 0.26501(16) 0.9529(5) 0.3520(2) 0.0798(16) Uani 1 1 d . . . . .
H71 H 0.2724 0.9684 0.3811 0.096 Uiso 1 1 calc R U . . .
C72 C 0.23576(15) 1.0096(5) 0.3285(2) 0.0763(15) Uani 1 1 d . . . . .
H72 H 0.2227 1.0633 0.3417 0.092 Uiso 1 1 calc R U . . .
O73 O 0.31311(11) 0.8181(4) 0.35866(14) 0.0847(11) Uani 1 1 d D . . . .
C74 C 0.33105(15) 0.7286(4) 0.34061(18) 0.0846(17) Uani 1 1 d D . . . .
H74A H 0.3436 0.7604 0.3191 0.102 Uiso 1 1 calc R U . . .
H74B H 0.3127 0.6722 0.3269 0.102 Uiso 1 1 calc R U . . .
C75 C 0.35867(19) 0.6716(7) 0.3747(3) 0.110(2) Uani 1 1 d D . . . .
H75A H 0.3689 0.7301 0.3957 0.132 Uiso 1 1 calc R U . . .
H75B H 0.3791 0.6430 0.3623 0.132 Uiso 1 1 calc R U . . .
C76 C 0.3446(3) 0.5735(8) 0.3975(3) 0.154(5) Uani 1 1 d D . . . .
H76A H 0.3328 0.5164 0.3767 0.185 Uiso 1 1 calc R U . . .
H76B H 0.3656 0.5363 0.4162 0.185 Uiso 1 1 calc R U . . .
C77 C 0.3176(3) 0.6125(8) 0.4227(3) 0.145(4) Uani 1 1 d D . . . .
H77A H 0.2968 0.6505 0.4040 0.174 Uiso 1 1 calc R U . . .
H77B H 0.3295 0.6692 0.4436 0.174 Uiso 1 1 calc R U . . .
C78 C 0.3031(3) 0.5154(6) 0.4452(3) 0.122(3) Uani 1 1 d D . . . .
H78A H 0.3243 0.4813 0.4645 0.147 Uiso 1 1 calc R U . . .
H78B H 0.2870 0.5489 0.4628 0.147 Uiso 1 1 calc R U . . .
C79 C 0.08115(12) 0.6047(3) 0.31960(14) 0.0495(10) Uani 1 1 d . . . . .
H79A H 0.0672 0.5911 0.2908 0.059 Uiso 1 1 calc R U . . .
H79B H 0.1034 0.5565 0.3241 0.059 Uiso 1 1 calc R U . . .
O80 O 0.05891(9) 0.5742(2) 0.34927(10) 0.0550(7) Uani 1 1 d . . . . .
C81 C 0.04715(15) 0.4571(4) 0.34361(17) 0.0626(12) Uani 1 1 d . . . . .
H81A H 0.0342 0.4461 0.3142 0.075 Uiso 1 1 calc R U . . .
H81B H 0.0295 0.4411 0.3619 0.075 Uiso 1 1 calc R U . . .
C82 C 0.07823(15) 0.3733(4) 0.35338(16) 0.0593(12) Uani 1 1 d . . . . .
C83 C 0.09075(18) 0.3342(5) 0.39380(18) 0.0749(15) Uani 1 1 d . . . . .
H83 H 0.0787 0.3578 0.4154 0.090 Uiso 1 1 calc R U . . .
C84 C 0.12099(18) 0.2601(5) 0.40335(18) 0.0776(16) Uani 1 1 d . . . . .
H84 H 0.1291 0.2333 0.4312 0.093 Uiso 1 1 calc R U . . .
C85 C 0.13874(15) 0.2266(4) 0.37214(16) 0.0628(12) Uani 1 1 d . . . . .
C86 C 0.12668(14) 0.2646(3) 0.33142(15) 0.0578(11) Uani 1 1 d . . . . .
H86 H 0.1391 0.2417 0.3100 0.069 Uiso 1 1 calc R U . . .
C87 C 0.09666(13) 0.3356(3) 0.32208(15) 0.0549(11) Uani 1 1 d . . . . .
H87 H 0.0882 0.3597 0.2940 0.066 Uiso 1 1 calc R U . . .
O88 O 0.16820(11) 0.1525(3) 0.37685(11) 0.0719(10) Uani 1 1 d D . . . .
C89 C 0.18549(18) 0.1194(4) 0.41855(15) 0.0842(18) Uani 1 1 d D . . . .
H89A H 0.2013 0.0524 0.4171 0.101 Uiso 1 1 calc R U . . .
H89B H 0.1664 0.0965 0.4341 0.101 Uiso 1 1 calc R U . . .
C90 C 0.20820(17) 0.2127(5) 0.44207(18) 0.090(2) Uani 1 1 d D . . . .
H90A H 0.1917 0.2743 0.4478 0.108 Uiso 1 1 calc R U . . .
H90B H 0.2213 0.1826 0.4694 0.108 Uiso 1 1 calc R U . . .
C91 C 0.2356(2) 0.2617(6) 0.41914(19) 0.105(2) Uani 1 1 d D . . . .
H91A H 0.2228 0.2903 0.3915 0.125 Uiso 1 1 calc R U . . .
H91B H 0.2529 0.2013 0.4144 0.125 Uiso 1 1 calc R U . . .
C92 C 0.2568(2) 0.3579(6) 0.44359(18) 0.099(2) Uani 1 1 d D . . . .
H92A H 0.2392 0.4134 0.4511 0.119 Uiso 1 1 calc R U . . .
H92B H 0.2714 0.3269 0.4700 0.119 Uiso 1 1 calc R U . . .
C93 C 0.2821(2) 0.4193(7) 0.4206(2) 0.118(3) Uani 1 1 d D . . . .
H93A H 0.2676 0.4502 0.3942 0.142 Uiso 1 1 calc R U . . .
H93B H 0.2999 0.3639 0.4132 0.142 Uiso 1 1 calc R U . . .
C101 C 0.1054(2) 0.2642(7) 0.0587(2) 0.109(2) Uani 1 1 d D . . . .
O102 O 0.13175(18) 0.2533(7) 0.0871(2) 0.158(3) Uani 1 1 d D . . . .
C103 C 0.0759(2) 0.3445(7) 0.0622(3) 0.125(3) Uani 1 1 d D . . . .
H10A H 0.0813 0.3810 0.0898 0.187 Uiso 1 1 calc R U . . .
H10B H 0.0526 0.3034 0.0588 0.187 Uiso 1 1 calc R U . . .
H10C H 0.0742 0.4027 0.0403 0.187 Uiso 1 1 calc R U . . .
C104 C 0.1000(3) 0.1891(8) 0.0214(3) 0.140(3) Uani 1 1 d D . . . .
H10D H 0.1052 0.1101 0.0303 0.210 Uiso 1 1 calc R U . . .
H10E H 0.1167 0.2124 0.0032 0.210 Uiso 1 1 calc R U . . .
H10F H 0.0746 0.1952 0.0060 0.210 Uiso 1 1 calc R U . . .
C111 C 0.1468(3) 0.4655(9) 0.0231(3) 0.144(4) Uani 1 1 d . . . . .
O112 O 0.12719(17) 0.4453(6) -0.00990(16) 0.1236(19) Uani 1 1 d . . . . .
C113 C 0.1809(3) 0.3996(11) 0.0413(4) 0.172(5) Uani 1 1 d . . . . .
H11A H 0.1802 0.3257 0.0272 0.259 Uiso 1 1 calc R U . . .
H11B H 0.1821 0.3876 0.0713 0.259 Uiso 1 1 calc R U . . .
H11C H 0.2025 0.4424 0.0372 0.259 Uiso 1 1 calc R U . . .
C114 C 0.1393(3) 0.5612(11) 0.0509(3) 0.161(4) Uani 1 1 d . . . . .
H11D H 0.1227 0.6163 0.0343 0.241 Uiso 1 1 calc R U . . .
H11E H 0.1624 0.5989 0.0634 0.241 Uiso 1 1 calc R U . . .
H11F H 0.1280 0.5305 0.0732 0.241 Uiso 1 1 calc R U . . .
C121 C -0.0017(7) 0.696(4) 0.0439(11) 0.21(2) Uani 0.409(17) 1 d D U P B 3
O122 O -0.0329(5) 0.727(3) 0.0345(6) 0.176(9) Uani 0.409(17) 1 d D U P B 3
C123 C 0.0141(9) 0.608(2) 0.0208(8) 0.147(10) Uani 0.409(17) 1 d D U P B 3
H12A H -0.0056 0.5691 0.0015 0.221 Uiso 0.409(17) 1 calc R U P B 3
H12B H 0.0277 0.5532 0.0406 0.221 Uiso 0.409(17) 1 calc R U P B 3
H12C H 0.0307 0.6442 0.0049 0.221 Uiso 0.409(17) 1 calc R U P B 3
C124 C 0.0220(7) 0.737(2) 0.0835(7) 0.118(8) Uani 0.409(17) 1 d D U P B 3
H12D H 0.0113 0.8059 0.0929 0.177 Uiso 0.409(17) 1 calc R U P B 3
H12E H 0.0465 0.7538 0.0785 0.177 Uiso 0.409(17) 1 calc R U P B 3
H12F H 0.0237 0.6777 0.1050 0.177 Uiso 0.409(17) 1 calc R U P B 3
C131 C 0.0030(2) 0.6798(9) 0.0521(3) 0.065(3) Uani 0.591(17) 1 d D U P B 4
O132 O -0.0233(3) 0.6471(9) 0.0281(3) 0.103(4) Uani 0.591(17) 1 d D U P B 4
C133 C 0.0410(4) 0.6507(18) 0.0502(6) 0.153(8) Uani 0.591(17) 1 d D U P B 4
H13C H 0.0427 0.6357 0.0210 0.229 Uiso 0.591(17) 1 calc R U P B 4
H13D H 0.0486 0.5827 0.0672 0.229 Uiso 0.591(17) 1 calc R U P B 4
H13E H 0.0572 0.7144 0.0610 0.229 Uiso 0.591(17) 1 calc R U P B 4
C134 C -0.0014(4) 0.7406(11) 0.0909(3) 0.098(4) Uani 0.591(17) 1 d D U P B 4
H13F H -0.0273 0.7596 0.0891 0.147 Uiso 0.591(17) 1 calc R U P B 4
H13G H 0.0132 0.8108 0.0939 0.147 Uiso 0.591(17) 1 calc R U P B 4
H13H H 0.0070 0.6916 0.1153 0.147 Uiso 0.591(17) 1 calc R U P B 4

loop_
_atom_site_aniso_label
_atom_site_aniso_U_11
_atom_site_aniso_U_22
_atom_site_aniso_U_33
_atom_site_aniso_U_23
_atom_site_aniso_U_13
_atom_site_aniso_U_12
Pd1 0.0404(2) 0.02277(18) 0.0613(2) -0.00016(11) -0.00262(14) 0.00473(10)
N2 0.0425(17) 0.0275(15) 0.0572(19) 0.0025(13) -0.0002(14) 0.0021(13)
C3 0.041(2) 0.0309(18) 0.054(2) 0.0043(16) -0.0012(16) 0.0004(15)
C4 0.042(2) 0.0353(19) 0.051(2) 0.0039(16) -0.0016(16) 0.0022(16)
C5 0.049(2) 0.0296(18) 0.053(2) 0.0029(16) 0.0005(17) 0.0005(16)
C6 0.043(2) 0.0308(19) 0.057(2) 0.0049(16) -0.0023(17) 0.0080(15)
C7 0.044(2) 0.0286(18) 0.056(2) 0.0033(16) -0.0015(17) 0.0066(15)
C8 0.051(2) 0.037(2) 0.054(2) -0.0009(17) -0.0032(18) 0.0099(17)
O9 0.085(2) 0.077(2) 0.066(2) -0.0159(19) -0.0137(18) 0.046(2)
N10 0.0371(17) 0.0335(17) 0.061(2) 0.0076(14) 0.0017(15) 0.0057(12)
C11 0.043(2) 0.0319(19) 0.057(2) 0.0044(16) 0.0022(18) 0.0026(16)
O12 0.0472(16) 0.0447(16) 0.0615(18) 0.0045(13) -0.0064(13) 0.0075(12)
C13 0.042(2) 0.0299(19) 0.070(3) 0.0087(17) -0.0009(18) 0.0065(16)
C14 0.042(2) 0.0269(17) 0.058(2) 0.0065(16) -0.0044(17) 0.0062(15)
C15 0.049(2) 0.035(2) 0.063(3) -0.0051(17) 0.0016(19) 0.0001(16)
C16 0.050(2) 0.034(2) 0.074(3) -0.0049(19) 0.001(2) -0.0058(17)
C17 0.048(2) 0.038(2) 0.063(2) 0.0052(18) 0.0012(19) 0.0063(17)
C18 0.049(2) 0.033(2) 0.070(3) -0.0080(18) 0.001(2) 0.0035(17)
C19 0.044(2) 0.0257(18) 0.072(3) -0.0012(17) -0.0049(19) 0.0038(15)
O20 0.0530(19) 0.076(2) 0.088(2) 0.016(2) 0.0186(17) 0.0031(17)
C21A 0.066(5) 0.037(4) 0.073(5) -0.004(3) 0.010(4) 0.007(3)
C22A 0.068(5) 0.041(4) 0.074(6) -0.005(4) 0.018(4) 0.003(4)
C23A 0.071(5) 0.038(4) 0.083(5) 0.000(4) 0.004(4) 0.003(3)
C24A 0.097(8) 0.052(6) 0.160(11) 0.040(6) -0.055(8) -0.010(5)
C25A 0.39(4) 0.102(17) 0.176(14) -0.001(14) -0.13(2) -0.01(2)
C21B 0.086(12) 0.070(11) 0.108(14) -0.015(10) 0.010(10) 0.020(9)
C22B 0.052(9) 0.056(10) 0.121(15) -0.007(10) 0.028(9) -0.010(7)
C23B 0.086(12) 0.070(12) 0.103(14) 0.030(10) 0.022(9) -0.001(7)
C24B 0.103(11) 0.096(12) 0.107(9) 0.023(9) 0.009(8) -0.003(8)
C25B 0.054(6) 0.028(7) 0.087(8) -0.004(6) 0.023(6) -0.004(5)
N27 0.055(2) 0.0288(16) 0.065(2) -0.0068(15) -0.0085(16) 0.0085(15)
C28 0.052(2) 0.0330(19) 0.057(2) -0.0035(17) -0.0042(18) 0.0082(17)
O29 0.0589(18) 0.0437(16) 0.0611(17) -0.0096(13) -0.0152(14) 0.0212(14)
C30 0.057(3) 0.038(2) 0.076(3) -0.018(2) -0.013(2) 0.008(2)
C31 0.069(3) 0.044(2) 0.063(3) -0.015(2) -0.025(2) 0.018(2)
C32 0.098(4) 0.064(3) 0.060(3) -0.012(2) -0.014(3) 0.015(3)
C33 0.116(6) 0.114(6) 0.062(4) 0.007(4) -0.008(3) 0.001(5)
C34 0.130(6) 0.131(7) 0.052(3) -0.024(4) -0.007(3) 0.052(6)
C35 0.116(5) 0.080(4) 0.073(4) -0.027(3) -0.026(4) 0.040(4)
C36 0.084(4) 0.058(3) 0.078(3) -0.030(3) -0.029(3) 0.031(3)
O37 0.194(7) 0.149(6) 0.092(4) -0.023(4) 0.031(4) -0.004(5)
C38 0.146(8) 0.155(10) 0.073(5) 0.004(5) -0.009(5) 0.024(7)
C39 0.158(8) 0.073(4) 0.088(5) 0.010(3) 0.019(5) 0.006(5)
C40 0.154(9) 0.092(6) 0.152(8) 0.001(6) 0.049(7) -0.008(6)
C41 0.297(19) 0.083(6) 0.175(12) -0.025(6) 0.115(13) -0.012(8)
C42 0.166(8) 0.068(4) 0.119(6) -0.005(4) 0.054(6) 0.016(5)
N44 0.0441(18) 0.0236(15) 0.066(2) -0.0045(14) -0.0080(15) 0.0066(13)
C45 0.043(2) 0.0264(19) 0.089(3) -0.0026(19) -0.007(2) 0.0042(15)
C46 0.049(2) 0.029(2) 0.102(4) -0.010(2) -0.003(2) 0.0033(18)
C47 0.050(2) 0.034(2) 0.082(3) -0.014(2) -0.011(2) 0.0089(18)
C48 0.050(2) 0.034(2) 0.061(2) -0.0061(18) -0.0076(18) 0.0117(17)
C49 0.046(2) 0.0289(19) 0.060(2) 0.0003(17) -0.0115(18) 0.0072(16)
O50 0.067(2) 0.0407(17) 0.101(3) -0.0263(17) 0.0048(19) 0.0060(15)
C51 0.082(4) 0.051(3) 0.075(3) -0.019(2) -0.012(3) 0.012(3)
C52 0.077(3) 0.042(2) 0.060(3) -0.008(2) -0.003(2) 0.013(2)
C53 0.084(4) 0.045(3) 0.062(3) -0.001(2) 0.003(3) 0.006(2)
C64 0.051(2) 0.024(2) 0.108(4) -0.005(2) 0.004(2) -0.0007(18)
O65 0.063(2) 0.0238(14) 0.137(3) -0.0007(17) 0.013(2) -0.0005(13)
C66 0.061(3) 0.034(2) 0.128(5) 0.003(3) 0.011(3) -0.007(2)
C67 0.057(3) 0.038(2) 0.103(4) -0.010(2) 0.011(3) -0.014(2)
C68 0.061(3) 0.039(2) 0.095(4) -0.010(2) 0.011(3) -0.015(2)
C69 0.055(3) 0.039(2) 0.097(4) -0.008(2) 0.015(3) -0.0081(19)
C70 0.050(3) 0.054(3) 0.113(5) -0.007(3) 0.003(3) -0.008(2)
C71 0.069(3) 0.069(3) 0.096(4) -0.030(3) 0.004(3) -0.007(3)
C72 0.059(3) 0.052(3) 0.118(5) -0.023(3) 0.018(3) -0.005(2)
O73 0.066(2) 0.076(3) 0.104(3) -0.013(2) 0.000(2) -0.001(2)
C74 0.065(3) 0.069(4) 0.120(5) 0.010(3) 0.019(3) 0.003(3)
C75 0.081(4) 0.095(5) 0.147(7) 0.020(5) 0.005(4) 0.007(4)
C76 0.184(10) 0.163(10) 0.100(6) -0.008(6) -0.010(6) 0.082(9)
C77 0.160(9) 0.140(8) 0.119(7) 0.013(6) -0.010(6) 0.065(7)
C78 0.134(7) 0.078(5) 0.139(7) 0.017(5) -0.011(5) -0.021(5)
C79 0.056(2) 0.0259(18) 0.060(2) -0.0060(17) -0.0049(19) 0.0118(17)
O80 0.0698(19) 0.0340(15) 0.0614(17) 0.0026(13) 0.0139(15) 0.0072(13)
C81 0.073(3) 0.039(2) 0.077(3) 0.009(2) 0.017(2) 0.004(2)
C82 0.074(3) 0.032(2) 0.070(3) 0.0048(19) 0.011(2) 0.0008(19)
C83 0.105(4) 0.052(3) 0.070(3) 0.015(2) 0.023(3) 0.020(3)
C84 0.109(4) 0.049(3) 0.070(3) 0.012(2) 0.006(3) 0.016(3)
C85 0.076(3) 0.029(2) 0.079(3) -0.005(2) 0.005(2) 0.002(2)
C86 0.071(3) 0.030(2) 0.069(3) -0.0074(19) 0.005(2) -0.0018(19)
C87 0.070(3) 0.0237(17) 0.067(3) -0.0037(18) 0.005(2) -0.0054(19)
O88 0.082(2) 0.0432(18) 0.082(2) -0.0026(16) -0.0048(19) 0.0117(16)
C89 0.094(4) 0.046(3) 0.102(4) 0.004(3) -0.005(3) 0.014(3)
C90 0.117(5) 0.060(3) 0.077(4) 0.000(3) -0.018(3) 0.016(3)
C91 0.127(6) 0.095(5) 0.074(4) -0.004(3) -0.019(4) -0.029(4)
C92 0.120(6) 0.096(5) 0.065(4) 0.002(3) -0.022(4) -0.021(4)
C93 0.117(6) 0.147(8) 0.072(4) 0.012(4) -0.025(4) -0.024(6)
C101 0.095(5) 0.113(6) 0.108(5) -0.020(5) -0.010(4) 0.014(4)
O102 0.124(5) 0.201(8) 0.134(5) -0.026(5) -0.010(4) 0.026(5)
C103 0.140(8) 0.092(6) 0.131(7) -0.008(5) 0.002(6) 0.001(5)
C104 0.185(10) 0.113(7) 0.128(7) -0.017(6) 0.045(7) -0.006(7)
C111 0.179(10) 0.132(8) 0.098(6) -0.006(5) -0.026(6) 0.041(7)
O112 0.133(4) 0.130(5) 0.089(3) -0.004(3) -0.020(3) -0.008(4)
C113 0.156(10) 0.158(10) 0.175(11) -0.003(9) -0.035(8) 0.023(8)
C114 0.160(9) 0.162(10) 0.143(8) -0.045(8) -0.007(7) 0.027(8)
C121 0.21(3) 0.21(3) 0.21(3) 0.001(10) 0.045(11) 0.005(10)
O122 0.152(14) 0.205(18) 0.159(14) -0.019(13) 0.002(11) 0.041(13)
C123 0.19(2) 0.116(14) 0.144(16) 0.003(13) 0.045(15) 0.008(14)
C124 0.131(15) 0.102(13) 0.105(12) 0.000(10) -0.015(12) 0.007(13)
C131 0.064(5) 0.058(5) 0.069(5) 0.016(4) 0.003(4) 0.004(4)
O132 0.122(8) 0.091(7) 0.084(5) 0.025(4) -0.009(5) -0.012(5)
C133 0.114(11) 0.191(15) 0.160(13) 0.106(12) 0.045(10) 0.043(10)
C134 0.109(10) 0.062(6) 0.109(9) -0.007(6) -0.007(7) 0.007(7)

loop_
_atom_type_symbol
_atom_type_description
_atom_type_scat_dispersion_real
_atom_type_scat_dispersion_imag
_atom_type_scat_source
C C 0.0050 0.0020 'International Tables Vol C Tables 4.2.6.8 and 6.1.1.4'
H H 0.0000 0.0000 'International Tables Vol C Tables 4.2.6.8 and 6.1.1.4'
N N 0.0090 0.0050 'International Tables Vol C Tables 4.2.6.8 and 6.1.1.4'
O O 0.0150 0.0080 'International Tables Vol C Tables 4.2.6.8 and 6.1.1.4'
Pd Pd -0.6790 1.3100 'International Tables Vol C Tables 4.2.6.8 and 6.1.1.4'

loop_
_geom_angle_atom_site_label_1
_geom_angle_atom_site_label_2
_geom_angle_atom_site_label_3
_geom_angle
N2 Pd1 N10 80.56(13)
N2 Pd1 N27 80.58(13)
N10 Pd1 N27 160.57(14)
N2 Pd1 N44 174.22(14)
N10 Pd1 N44 99.68(13)
N27 Pd1 N44 99.55(13)
C3 N2 C7 122.7(3)
C3 N2 Pd1 118.8(3)
C7 N2 Pd1 118.5(3)
N2 C3 C4 119.8(3)
N2 C3 C11 113.0(3)
C4 C3 C11 127.1(4)
C3 C4 C5 119.7(4)
C3 C4 H4 120.2
C5 C4 H4 120.2
C6 C5 C4 118.4(4)
C6 C5 C8 121.0(4)
C4 C5 C8 120.5(4)
C7 C6 C5 119.6(4)
C7 C6 H6 120.2
C5 C6 H6 120.2
N2 C7 C6 119.7(4)
N2 C7 C28 112.8(3)
C6 C7 C28 127.1(3)
O9 C8 C5 109.3(3)
O9 C8 H8A 109.8
C5 C8 H8A 109.8
O9 C8 H8B 109.8
C5 C8 H8B 109.8
H8A C8 H8B 108.3
C8 O9 H9 109.5
C11 N10 C13 117.0(3)
C11 N10 Pd1 115.3(2)
C13 N10 Pd1 127.1(3)
O12 C11 N10 128.1(4)
O12 C11 C3 119.5(4)
N10 C11 C3 112.4(3)
N10 C13 C14 114.5(3)
N10 C13 H13A 108.6
C14 C13 H13A 108.6
N10 C13 H13B 108.6
C14 C13 H13B 108.6
H13A C13 H13B 107.6
C19 C14 C15 117.5(4)
C19 C14 C13 122.2(4)
C15 C14 C13 120.3(4)
C16 C15 C14 121.0(4)
C16 C15 H15 119.5
C14 C15 H15 119.5
C15 C16 C17 120.0(4)
C15 C16 H16 120.0
C17 C16 H16 120.0
O20 C17 C18 122.9(4)
O20 C17 C16 117.4(4)
C18 C17 C16 119.6(4)
C17 C18 C19 119.5(4)
C17 C18 H18 120.3
C19 C18 H18 120.3
C18 C19 C14 122.3(4)
C18 C19 H19 118.8
C14 C19 H19 118.8
C17 O20 C21A 122.5(4)
C17 O20 C21B 133.6(6)
O20 C21A C22A 108.7(5)
O20 C21A H21A 110.0
C22A C21A H21A 110.0
O20 C21A H21B 110.0
C22A C21A H21B 110.0
H21A C21A H21B 108.3
C21A C22A C23A 114.3(6)
C21A C22A H22A 108.7
C23A C22A H22A 108.7
C21A C22A H22B 108.7
C23A C22A H22B 108.7
H22A C22A H22B 107.6
C22A C23A C24A 113.0(8)
C22A C23A H23A 109.0
C24A C23A H23A 109.0
C22A C23A H23B 109.0
C24A C23A H23B 109.0
H23A C23A H23B 107.8
C25A C24A C23A 119.2(13)
C25A C24A H24A 107.5
C23A C24A H24A 107.5
C25A C24A H24B 107.5
C23A C24A H24B 107.5
H24A C24A H24B 107.0
C42 C25A C24A 118.7(13)
C42 C25A H25A 120.6
C24A C25A H25A 120.6
O20 C21B C22B 108.3(10)
O20 C21B H21C 110.0
C22B C21B H21C 110.0
O20 C21B H21D 110.0
C22B C21B H21D 110.0
H21C C21B H21D 108.4
C21B C22B C23B 117.4(14)
C21B C22B H22C 108.0
C23B C22B H22C 108.0
C21B C22B H22D 108.0
C23B C22B H22D 108.0
H22C C22B H22D 107.2
C22B C23B C24B 97.1(13)
C22B C23B H23C 112.3
C24B C23B H23C 112.3
C22B C23B H23D 112.3
C24B C23B H23D 112.3
H23C C23B H23D 109.9
C25B C24B C23B 97.2(14)
C25B C24B H24C 112.3
C23B C24B H24C 112.3
C25B C24B H24D 112.3
C23B C24B H24D 112.3
H24C C24B H24D 109.9
C42 C25B C24B 125.1(18)
C42 C25B H25B 117.4
C24B C25B H25B 117.4
C28 N27 C30 117.2(3)
C28 N27 Pd1 114.4(3)
C30 N27 Pd1 127.6(3)
O29 C28 N27 126.5(4)
O29 C28 C7 119.9(4)
N27 C28 C7 113.6(3)
N27 C30 C31 113.2(4)
N27 C30 H30A 108.9
C31 C30 H30A 108.9
N27 C30 H30B 108.9
C31 C30 H30B 108.9
H30A C30 H30B 107.7
C32 C31 C36 117.2(6)
C32 C31 C30 123.4(4)
C36 C31 C30 119.4(5)
C31 C32 C33 120.6(6)
C31 C32 H32 119.7
C33 C32 H32 119.7
C32 C33 C34 117.8(8)
C32 C33 H33 121.1
C34 C33 H33 121.1
C35 C34 O37 112.5(8)
C35 C34 C33 121.9(7)
O37 C34 C33 125.6(10)
C34 C35 C36 119.4(6)
C34 C35 H35 120.3
C36 C35 H35 120.3
C35 C36 C31 123.1(7)
C35 C36 H36 118.5
C31 C36 H36 118.5
C34 O37 C38 114.1(8)
O37 C38 C39 110.6(7)
O37 C38 H38A 109.5
C39 C38 H38A 109.5
O37 C38 H38B 109.5
C39 C38 H38B 109.5
H38A C38 H38B 108.1
C38 C39 C40 110.2(7)
C38 C39 H39A 109.6
C40 C39 H39A 109.6
C38 C39 H39B 109.6
C40 C39 H39B 109.6
H39A C39 H39B 108.1
C41 C40 C39 112.7(9)
C41 C40 H40A 109.0
C39 C40 H40A 109.0
C41 C40 H40B 109.0
C39 C40 H40B 109.0
H40A C40 H40B 107.8
C42 C41 C40 114.6(9)
C42 C41 H41A 108.6
C40 C41 H41A 108.6
C42 C41 H41B 108.6
C40 C41 H41B 108.6
H41A C41 H41B 107.6
C25B C42 C41 128.0(11)
C25A C42 C41 123.1(11)
C25A C42 H42 118.5
C41 C42 H42 118.5
C49 N44 C45 118.6(4)
C49 N44 Pd1 119.1(3)
C45 N44 Pd1 122.1(3)
N44 C45 C46 121.9(5)
N44 C45 C64 116.1(4)
C46 C45 C64 122.0(4)
C45 C46 C47 119.2(4)
C45 C46 H46 120.4
C47 C46 H46 120.4
O50 C47 C46 115.9(4)
O50 C47 C48 124.1(5)
C46 C47 C48 120.0(4)
C49 C48 C47 117.5(5)
C49 C48 H48 121.2
C47 C48 H48 121.2
N44 C49 C48 122.6(4)
N44 C49 C79 113.7(4)
C48 C49 C79 123.7(4)
C47 O50 C51 118.8(4)
O50 C51 C52 113.2(4)
O50 C51 H51A 108.9
C52 C51 H51A 108.9
O50 C51 H51B 108.9
C52 C51 H51B 108.9
H51A C51 H51B 107.8
C53 C52 C51 177.0(5)
O65 C64 C45 109.6(4)
O65 C64 H64A 109.7
C45 C64 H64A 109.7
O65 C64 H64B 109.7
C45 C64 H64B 109.7
H64A C64 H64B 108.2
C64 O65 C66 112.9(4)
O65 C66 C67 111.4(5)
O65 C66 H66A 109.4
C67 C66 H66A 109.4
O65 C66 H66B 109.4
C67 C66 H66B 109.4
H66A C66 H66B 108.0
C68 C67 C72 118.0(5)
C68 C67 C66 121.3(5)
C72 C67 C66 120.6(5)
C69 C68 C67 122.5(5)
C69 C68 H68 118.7
C67 C68 H68 118.7
C68 C69 C70 118.9(5)
C68 C69 H69 120.5
C70 C69 H69 120.5
O73 C70 C69 124.2(5)
O73 C70 C71 116.2(6)
C69 C70 C71 119.6(5)
C72 C71 C70 119.7(6)
C72 C71 H71 120.1
C70 C71 H71 120.1
C71 C72 C67 121.2(5)
C71 C72 H72 119.4
C67 C72 H72 119.4
C70 O73 C74 117.2(4)
O73 C74 C75 109.1(5)
O73 C74 H74A 109.9
C75 C74 H74A 109.9
O73 C74 H74B 109.9
C75 C74 H74B 109.9
H74A C74 H74B 108.3
C74 C75 C76 116.4(6)
C74 C75 H75A 108.2
C76 C75 H75A 108.2
C74 C75 H75B 108.2
C76 C75 H75B 108.2
H75A C75 H75B 107.3
C77 C76 C75 111.9(7)
C77 C76 H76A 109.2
C75 C76 H76A 109.2
C77 C76 H76B 109.2
C75 C76 H76B 109.2
H76A C76 H76B 107.9
C76 C77 C78 112.4(8)
C76 C77 H77A 109.1
C78 C77 H77A 109.1
C76 C77 H77B 109.1
C78 C77 H77B 109.1
H77A C77 H77B 107.9
C93 C78 C77 120.3(8)
C93 C78 H78A 107.3
C77 C78 H78A 107.3
C93 C78 H78B 107.3
C77 C78 H78B 107.3
H78A C78 H78B 106.9
O80 C79 C49 110.3(3)
O80 C79 H79A 109.6
C49 C79 H79A 109.6
O80 C79 H79B 109.6
C49 C79 H79B 109.6
H79A C79 H79B 108.1
C79 O80 C81 110.6(3)
O80 C81 C82 113.3(4)
O80 C81 H81A 108.9
C82 C81 H81A 108.9
O80 C81 H81B 108.9
C82 C81 H81B 108.9
H81A C81 H81B 107.7
C83 C82 C87 117.7(5)
C83 C82 C81 121.0(5)
C87 C82 C81 121.2(4)
C82 C83 C84 121.1(5)
C82 C83 H83 119.5
C84 C83 H83 119.5
C85 C84 C83 119.7(5)
C85 C84 H84 120.2
C83 C84 H84 120.2
C84 C85 O88 125.8(5)
C84 C85 C86 120.3(5)
O88 C85 C86 113.9(5)
C87 C86 C85 119.8(5)
C87 C86 H86 120.1
C85 C86 H86 120.1
C86 C87 C82 121.4(5)
C86 C87 H87 119.3
C82 C87 H87 119.3
C85 O88 C89 118.0(4)
O88 C89 C90 112.6(4)
O88 C89 H89A 109.1
C90 C89 H89A 109.1
O88 C89 H89B 109.1
C90 C89 H89B 109.1
H89A C89 H89B 107.8
C91 C90 C89 113.4(5)
C91 C90 H90A 108.9
C89 C90 H90A 108.9
C91 C90 H90B 108.9
C89 C90 H90B 108.9
H90A C90 H90B 107.7
C90 C91 C92 111.1(5)
C90 C91 H91A 109.4
C92 C91 H91A 109.4
C90 C91 H91B 109.4
C92 C91 H91B 109.4
H91A C91 H91B 108.0
C93 C92 C91 114.2(5)
C93 C92 H92A 108.7
C91 C92 H92A 108.7
C93 C92 H92B 108.7
C91 C92 H92B 108.7
H92A C92 H92B 107.6
C92 C93 C78 113.8(6)
C92 C93 H93A 108.8
C78 C93 H93A 108.8
C92 C93 H93B 108.8
C78 C93 H93B 108.8
H93A C93 H93B 107.7
O102 C101 C103 120.8(7)
O102 C101 C104 121.2(7)
C103 C101 C104 117.7(7)
C101 C103 H10A 109.5
C101 C103 H10B 109.5
H10A C103 H10B 109.5
C101 C103 H10C 109.5
H10A C103 H10C 109.5
H10B C103 H10C 109.5
C101 C104 H10D 109.5
C101 C104 H10E 109.5
H10D C104 H10E 109.5
C101 C104 H10F 109.5
H10D C104 H10F 109.5
H10E C104 H10F 109.5
O112 C111 C114 122.6(9)
O112 C111 C113 124.4(10)
C114 C111 C113 113.0(9)
C111 C113 H11A 109.5
C111 C113 H11B 109.5
H11A C113 H11B 109.5
C111 C113 H11C 109.5
H11A C113 H11C 109.5
H11B C113 H11C 109.5
C111 C114 H11D 109.5
C111 C114 H11E 109.5
H11D C114 H11E 109.5
C111 C114 H11F 109.5
H11D C114 H11F 109.5
H11E C114 H11F 109.5
O122 C121 C123 123.4(15)
O122 C121 C124 119.9(14)
C123 C121 C124 116.3(13)
C121 C123 H12A 109.5
C121 C123 H12B 109.5
H12A C123 H12B 109.5
C121 C123 H12C 109.5
H12A C123 H12C 109.5
H12B C123 H12C 109.5
C121 C124 H12D 109.5
C121 C124 H12E 109.5
H12D C124 H12E 109.5
C121 C124 H12F 109.5
H12D C124 H12F 109.5
H12E C124 H12F 109.5
O132 C131 C133 124.7(11)
O132 C131 C134 119.8(10)
C133 C131 C134 114.9(10)
C131 C133 H13C 109.5
C131 C133 H13D 109.5
H13C C133 H13D 109.5
C131 C133 H13E 109.5
H13C C133 H13E 109.5
H13D C133 H13E 109.5
C131 C134 H13F 109.5
C131 C134 H13G 109.5
H13F C134 H13G 109.5
C131 C134 H13H 109.5
H13F C134 H13H 109.5
H13G C134 H13H 109.5

loop_
_geom_bond_atom_site_label_1
_geom_bond_atom_site_label_2
_geom_bond_distance
Pd1 N2 1.924(3)
Pd1 N10 2.023(3)
Pd1 N27 2.038(3)
Pd1 N44 2.061(3)
N2 C3 1.341(5)
N2 C7 1.347(5)
C3 C4 1.373(6)
C3 C11 1.514(5)
C4 C5 1.404(6)
C4 H4 0.9500
C5 C6 1.405(6)
C5 C8 1.500(6)
C6 C7 1.375(6)
C6 H6 0.9500
C7 C28 1.504(6)
C8 O9 1.389(5)
C8 H8A 0.9900
C8 H8B 0.9900
O9 H9 0.8400
N10 C11 1.355(5)
N10 C13 1.468(5)
C11 O12 1.239(5)
C13 C14 1.508(6)
C13 H13A 0.9900
C13 H13B 0.9900
C14 C19 1.389(6)
C14 C15 1.398(6)
C15 C16 1.380(7)
C15 H15 0.9500
C16 C17 1.403(6)
C16 H16 0.9500
C17 O20 1.350(6)
C17 C18 1.378(6)
C18 C19 1.382(6)
C18 H18 0.9500
C19 H19 0.9500
O20 C21A 1.398(4)
O20 C21B 1.418(5)
C21A C22A 1.506(5)
C21A H21A 0.9900
C21A H21B 0.9900
C22A C23A 1.512(5)
C22A H22A 0.9900
C22A H22B 0.9900
C23A C24A 1.515(5)
C23A H23A 0.9900
C23A H23B 0.9900
C24A C25A 1.505(5)
C24A H24A 0.9900
C24A H24B 0.9900
C25A C42 1.350(10)
C25A H25A 0.9500
C21B C22B 1.506(5)
C21B H21C 0.9900
C21B H21D 0.9900
C22B C23B 1.508(5)
C22B H22C 0.9900
C22B H22D 0.9900
C23B C24B 1.510(5)
C23B H23C 0.9900
C23B H23D 0.9900
C24B C25B 1.504(5)
C24B H24C 0.9900
C24B H24D 0.9900
C25B C42 1.323(9)
C25B H25B 0.9500
N27 C28 1.343(5)
N27 C30 1.457(5)
C28 O29 1.251(5)
C30 C31 1.511(8)
C30 H30A 0.9900
C30 H30B 0.9900
C31 C32 1.385(9)
C31 C36 1.409(6)
C32 C33 1.391(10)
C32 H32 0.9500
C33 C34 1.430(12)
C33 H33 0.9500
C34 C35 1.321(12)
C34 O37 1.356(9)
C35 C36 1.348(10)
C35 H35 0.9500
C36 H36 0.9500
O37 C38 1.424(5)
C38 C39 1.500(5)
C38 H38A 0.9900
C38 H38B 0.9900
C39 C40 1.501(5)
C39 H39A 0.9900
C39 H39B 0.9900
C40 C41 1.498(5)
C40 H40A 0.9900
C40 H40B 0.9900
C41 C42 1.494(5)
C41 H41A 0.9900
C41 H41B 0.9900
C42 H42 0.9500
N44 C49 1.357(6)
N44 C45 1.361(5)
C45 C46 1.366(7)
C45 C64 1.506(8)
C46 C47 1.380(7)
C46 H46 0.9500
C47 O50 1.359(6)
C47 C48 1.407(6)
C48 C49 1.374(6)
C48 H48 0.9500
C49 C79 1.486(5)
O50 C51 1.426(7)
C51 C52 1.474(8)
C51 H51A 0.9900
C51 H51B 0.9900
C52 C53 1.187(7)
C64 O65 1.414(5)
C64 H64A 0.9900
C64 H64B 0.9900
O65 C66 1.440(7)
C66 C67 1.503(8)
C66 H66A 0.9900
C66 H66B 0.9900
C67 C68 1.381(7)
C67 C72 1.387(8)
C68 C69 1.376(7)
C68 H68 0.9500
C69 C70 1.385(9)
C69 H69 0.9500
C70 O73 1.378(7)
C70 C71 1.409(8)
C71 C72 1.371(8)
C71 H71 0.9500
C72 H72 0.9500
O73 C74 1.434(3)
C74 C75 1.510(5)
C74 H74A 0.9900
C74 H74B 0.9900
C75 C76 1.518(5)
C75 H75A 0.9900
C75 H75B 0.9900
C76 C77 1.495(5)
C76 H76A 0.9900
C76 H76B 0.9900
C77 C78 1.513(5)
C77 H77A 0.9900
C77 H77B 0.9900
C78 C93 1.508(5)
C78 H78A 0.9900
C78 H78B 0.9900
C79 O80 1.440(6)
C79 H79A 0.9900
C79 H79B 0.9900
O80 C81 1.444(6)
C81 C82 1.503(7)
C81 H81A 0.9900
C81 H81B 0.9900
C82 C83 1.384(7)
C82 C87 1.411(7)
C83 C84 1.408(8)
C83 H83 0.9500
C84 C85 1.378(8)
C84 H84 0.9500
C85 O88 1.384(6)
C85 C86 1.386(7)
C86 C87 1.379(7)
C86 H86 0.9500
C87 H87 0.9500
O88 C89 1.435(3)
C89 C90 1.498(4)
C89 H89A 0.9900
C89 H89B 0.9900
C90 C91 1.497(5)
C90 H90A 0.9900
C90 H90B 0.9900
C91 C92 1.509(4)
C91 H91A 0.9900
C91 H91B 0.9900
C92 C93 1.502(5)
C92 H92A 0.9900
C92 H92B 0.9900
C93 H93A 0.9900
C93 H93B 0.9900
C101 O102 1.212(6)
C101 C103 1.468(7)
C101 C104 1.483(7)
C103 H10A 0.9800
C103 H10B 0.9800
C103 H10C 0.9800
C104 H10D 0.9800
C104 H10E 0.9800
C104 H10F 0.9800
C111 O112 1.194(10)
C111 C114 1.505(13)
C111 C113 1.504(14)
C113 H11A 0.9800
C113 H11B 0.9800
C113 H11C 0.9800
C114 H11D 0.9800
C114 H11E 0.9800
C114 H11F 0.9800
C121 O122 1.195(10)
C121 C123 1.466(11)
C121 C124 1.487(10)
C123 H12A 0.9800
C123 H12B 0.9800
C123 H12C 0.9800
C124 H12D 0.9800
C124 H12E 0.9800
C124 H12F 0.9800
C131 O132 1.188(9)
C131 C133 1.469(10)
C131 C134 1.490(9)
C133 H13C 0.9800
C133 H13D 0.9800
C133 H13E 0.9800
C134 H13F 0.9800
C134 H13G 0.9800
C134 H13H 0.9800

loop_
_geom_torsion_atom_site_label_1
_geom_torsion_atom_site_label_2
_geom_torsion_atom_site_label_3
_geom_torsion_atom_site_label_4
_geom_torsion
C7 N2 C3 C4 -2.1(6)
Pd1 N2 C3 C4 177.1(3)
C7 N2 C3 C11 -179.7(3)
Pd1 N2 C3 C11 -0.5(4)
N2 C3 C4 C5 1.2(6)
C11 C3 C4 C5 178.4(4)
C3 C4 C5 C6 0.5(6)
C3 C4 C5 C8 -177.7(4)
C4 C5 C6 C7 -1.4(6)
C8 C5 C6 C7 176.8(4)
C3 N2 C7 C6 1.1(6)
Pd1 N2 C7 C6 -178.1(3)
C3 N2 C7 C28 175.2(4)
Pd1 N2 C7 C28 -4.0(5)
C5 C6 C7 N2 0.7(6)
C5 C6 C7 C28 -172.5(4)
C6 C5 C8 O9 -4.1(6)
C4 C5 C8 O9 174.1(4)
C13 N10 C11 O12 -7.0(6)
Pd1 N10 C11 O12 -178.7(4)
C13 N10 C11 C3 170.3(3)
Pd1 N10 C11 C3 -1.3(4)
N2 C3 C11 O12 178.8(4)
C4 C3 C11 O12 1.4(6)
N2 C3 C11 N10 1.2(5)
C4 C3 C11 N10 -176.2(4)
C11 N10 C13 C14 108.3(4)
Pd1 N10 C13 C14 -81.1(4)
N10 C13 C14 C19 112.5(4)
N10 C13 C14 C15 -68.8(5)
C19 C14 C15 C16 -0.9(6)
C13 C14 C15 C16 -179.6(4)
C14 C15 C16 C17 -1.2(7)
C15 C16 C17 O20 179.7(4)
C15 C16 C17 C18 2.4(7)
O20 C17 C18 C19 -178.7(4)
C16 C17 C18 C19 -1.5(6)
C17 C18 C19 C14 -0.7(6)
C15 C14 C19 C18 1.9(6)
C13 C14 C19 C18 -179.4(4)
C18 C17 O20 C21A -22.3(7)
C16 C17 O20 C21A 160.5(5)
C18 C17 O20 C21B -159.9(12)
C16 C17 O20 C21B 22.8(13)
C17 O20 C21A C22A -160.8(5)
C21B O20 C21A C22A -10.1(10)
O20 C21A C22A C23A 52.6(10)
C21A C22A C23A C24A 56.1(13)
C22A C23A C24A C25A 62.4(16)
C23A C24A C25A C42 -126.9(19)
C17 O20 C21B C22B 162.1(8)
C21A O20 C21B C22B 16.9(13)
O20 C21B C22B C23B -67(2)
C21B C22B C23B C24B -38(2)
C22B C23B C24B C25B -171.6(17)
C23B C24B C25B C42 -91(2)
C30 N27 C28 O29 9.1(7)
Pd1 N27 C28 O29 179.3(4)
C30 N27 C28 C7 -168.8(4)
Pd1 N27 C28 C7 1.4(5)
N2 C7 C28 O29 -176.5(4)
C6 C7 C28 O29 -2.9(7)
N2 C7 C28 N27 1.5(5)
C6 C7 C28 N27 175.1(4)
C28 N27 C30 C31 -119.9(4)
Pd1 N27 C30 C31 71.4(5)
N27 C30 C31 C32 44.8(6)
N27 C30 C31 C36 -136.3(4)
C36 C31 C32 C33 -0.3(7)
C30 C31 C32 C33 178.7(5)
C31 C32 C33 C34 -1.5(9)
C32 C33 C34 C35 2.8(10)
C32 C33 C34 O37 -175.6(7)
O37 C34 C35 C36 176.4(6)
C33 C34 C35 C36 -2.1(11)
C34 C35 C36 C31 0.2(9)
C32 C31 C36 C35 1.0(7)
C30 C31 C36 C35 -178.0(5)
C35 C34 O37 C38 159.5(7)
C33 C34 O37 C38 -22.0(11)
C34 O37 C38 C39 -82.1(10)
O37 C38 C39 C40 -168.3(8)
C38 C39 C40 C41 164.1(8)
C39 C40 C41 C42 70.8(11)
C24B C25B C42 C25A 124(16)
C24B C25B C42 C41 169.3(13)
C24A C25A C42 C25B -32(13)
C24A C25A C42 C41 -170.0(13)
C40 C41 C42 C25B 119.9(13)
C40 C41 C42 C25A 125.6(17)
C49 N44 C45 C46 2.5(6)
Pd1 N44 C45 C46 -172.8(3)
C49 N44 C45 C64 -179.2(4)
Pd1 N44 C45 C64 5.5(5)
N44 C45 C46 C47 1.6(7)
C64 C45 C46 C47 -176.6(4)
C45 C46 C47 O50 175.9(4)
C45 C46 C47 C48 -5.1(7)
O50 C47 C48 C49 -176.7(4)
C46 C47 C48 C49 4.4(6)
C45 N44 C49 C48 -3.1(6)
Pd1 N44 C49 C48 172.3(3)
C45 N44 C49 C79 176.1(4)
Pd1 N44 C49 C79 -8.5(4)
C47 C48 C49 N44 -0.3(6)
C47 C48 C49 C79 -179.4(4)
C46 C47 O50 C51 -171.8(4)
C48 C47 O50 C51 9.2(6)
C47 O50 C51 C52 -80.0(5)
N44 C45 C64 O65 -178.3(4)
C46 C45 C64 O65 0.1(6)
C45 C64 O65 C66 160.1(4)
C64 O65 C66 C67 -62.6(6)
O65 C66 C67 C68 115.6(5)
O65 C66 C67 C72 -61.5(6)
C72 C67 C68 C69 -0.1(7)
C66 C67 C68 C69 -177.2(4)
C67 C68 C69 C70 0.4(7)
C68 C69 C70 O73 -179.6(5)
C68 C69 C70 C71 -1.1(8)
O73 C70 C71 C72 -179.9(5)
C69 C70 C71 C72 1.5(8)
C70 C71 C72 C67 -1.2(9)
C68 C67 C72 C71 0.4(8)
C66 C67 C72 C71 177.6(5)
C69 C70 O73 C74 -6.3(8)
C71 C70 O73 C74 175.1(5)
C70 O73 C74 C75 -173.0(5)
O73 C74 C75 C76 88.3(8)
C74 C75 C76 C77 -66.7(11)
C75 C76 C77 C78 179.5(7)
C76 C77 C78 C93 -61.5(12)
N44 C49 C79 O80 175.5(3)
C48 C49 C79 O80 -5.3(5)
C49 C79 O80 C81 177.8(3)
C79 O80 C81 C82 65.5(5)
O80 C81 C82 C83 86.7(6)
O80 C81 C82 C87 -90.5(6)
C87 C82 C83 C84 0.5(8)
C81 C82 C83 C84 -176.9(5)
C82 C83 C84 C85 0.7(9)
C83 C84 C85 O88 -178.5(5)
C83 C84 C85 C86 -0.7(8)
C84 C85 C86 C87 -0.4(7)
O88 C85 C86 C87 177.7(4)
C85 C86 C87 C82 1.6(7)
C83 C82 C87 C86 -1.6(7)
C81 C82 C87 C86 175.7(4)
C84 C85 O88 C89 -9.5(7)
C86 C85 O88 C89 172.6(4)
C85 O88 C89 C90 -73.5(7)
O88 C89 C90 C91 -53.0(8)
C89 C90 C91 C92 178.1(6)
C90 C91 C92 C93 -174.0(7)
C91 C92 C93 C78 179.8(7)
C77 C78 C93 C92 -155.9(8)
